data_4326164
loop_
_publ_author_name
'Rong-Jia Wei'
'Jun Tao'
'Rong-Bin Huang'
'Lan-Sun Zheng'

_publ_contact_author_address
;
Department of Chemistry
Xiamen University
Xiamen 361005
P. R. China
;
_publ_contact_author_email taojun@xmu.edu.cn
_publ_contact_author_name 'Prof. Jun Tao'
_publ_contact_author_phone 86-592-2188138
_publ_section_title
;
 Reversible and Irreversible Vapor-Induced Guest Molecule Exchange in
 Spin-Crossover Compounds
;
_journal_name_full 'Inorganic Chemistry'
_journal_page_first 8553
_journal_page_last 8564
_journal_paper_doi 10.1021/ic201142t
_journal_volume 50
_journal_year 2011
_chemical_formula_sum 'C41 H40 Fe2 N12 O S4'
_chemical_formula_weight 956.79
_chemical_name_systematic
; 
 ? 
;
_space_group_IT_number 2
_symmetry_cell_setting triclinic
_symmetry_space_group_name_Hall '-P 1'
_symmetry_space_group_name_H-M 'P -1'
_atom_sites_solution_hydrogens geom
_atom_sites_solution_primary direct
_atom_sites_solution_secondary difmap
_audit_creation_method SHELXL-97
_cell_angle_alpha 74.290(4)
_cell_angle_beta 88.008(3)
_cell_angle_gamma 75.899(4)
_cell_formula_units_Z 2
_cell_length_a 9.4095(4)
_cell_length_b 15.4557(8)
_cell_length_c 15.7604(6)
_cell_measurement_temperature 173(2)
_cell_volume 2138.74(17)
_computing_cell_refinement 'CrysAlis RED, Oxford Diffraction Ltd.'
_computing_data_collection 'CrysAlis CCD, Oxford Diffraction Ltd.'
_computing_data_reduction 'CrysAlis RED, Oxford Diffraction Ltd.'
_computing_structure_refinement 'SHELXL-97 (Sheldrick, 1997)'
_computing_structure_solution 'SHELXS-97 (Sheldrick, 1990)'
_diffrn_ambient_temperature 173(2)
_diffrn_measured_fraction_theta_full 0.998
_diffrn_measured_fraction_theta_max 0.998
_diffrn_measurement_device_type 'Oxford Gemini S Ultra'
_diffrn_radiation_monochromator graphite
_diffrn_radiation_source 'fine-focus sealed tube'
_diffrn_radiation_type MoK\a
_diffrn_radiation_wavelength 0.71073
_diffrn_reflns_av_R_equivalents 0.0398
_diffrn_reflns_av_sigmaI/netI 0.0673
_diffrn_reflns_limit_h_max 11
_diffrn_reflns_limit_h_min -11
_diffrn_reflns_limit_k_max 19
_diffrn_reflns_limit_k_min -19
_diffrn_reflns_limit_l_max 18
_diffrn_reflns_limit_l_min -19
_diffrn_reflns_number 16200
_diffrn_reflns_theta_full 26.00
_diffrn_reflns_theta_max 26.00
_diffrn_reflns_theta_min 2.84
_exptl_absorpt_coefficient_mu 0.923
_exptl_absorpt_correction_T_max 0.9553
_exptl_absorpt_correction_T_min 0.9133
_exptl_absorpt_correction_type multi-scan
_exptl_absorpt_process_details
;
CrysAlis RED, Oxford Diffraction Ltd.,
Version 1.171.32.4 (release 27-04-2006 CrysAlis171 .NET)
(compiled Apr 27 2007,17:53:11)
empirical absorption correction using spherical harmonics,
implemented in SCALE3 ABSPACK scaling algorithm.
;
_exptl_crystal_colour red
_exptl_crystal_density_diffrn 1.486
_exptl_crystal_description block-like
_exptl_crystal_F_000 988
_exptl_crystal_size_max 0.10
_exptl_crystal_size_mid 0.05
_exptl_crystal_size_min 0.05
_refine_diff_density_max 0.631
_refine_diff_density_min -0.684
_refine_diff_density_rms 0.081
_refine_ls_extinction_method none
_refine_ls_goodness_of_fit_ref 1.037
_refine_ls_hydrogen_treatment constr
_refine_ls_matrix_type full
_refine_ls_number_parameters 541
_refine_ls_number_reflns 8396
_refine_ls_number_restraints 0
_refine_ls_restrained_S_all 1.037
_refine_ls_R_factor_all 0.0648
_refine_ls_R_factor_gt 0.0431
_refine_ls_shift/su_max 0.004
_refine_ls_shift/su_mean 0.000
_refine_ls_structure_factor_coef Fsqd
_refine_ls_weighting_details 'calc w=1/[\s^2^(Fo^2^)+(0.0419P)^2^+0.8906P] where P=(Fo^2^+2Fc^2^)/3'
_refine_ls_weighting_scheme calc
_refine_ls_wR_factor_gt 0.0984
_refine_ls_wR_factor_ref 0.1107
_reflns_number_gt 6391
_reflns_number_total 8396
_reflns_threshold_expression >2sigma(I)
_cod_data_source_file ic201142t_si_002_06.cif
_cod_data_source_block MeCNtoMeOH
_cod_original_cell_volume 2138.74(16)
_cod_original_formula_sum 'C41 H40 Fe2 N12 O1 S4'
_cod_database_code 4326164

loop_
_symmetry_equiv_pos_as_xyz
'x, y, z'
'-x, -y, -z'

loop_
_atom_site_label
_atom_site_type_symbol
_atom_site_fract_x
_atom_site_fract_y
_atom_site_fract_z
_atom_site_U_iso_or_equiv
_atom_site_adp_type
_atom_site_occupancy
_atom_site_symmetry_multiplicity
_atom_site_calc_flag
_atom_site_refinement_flags
Fe1 Fe 0.32606(5) 1.40570(3) 0.25740(3) 0.02030(12) Uani 1 1 d .
Fe2 Fe 0.71913(5) 0.88964(3) 0.23903(3) 0.01989(12) Uani 1 1 d .
S1 S 0.26508(11) 1.62601(6) 0.42240(6) 0.0369(2) Uani 1 1 d .
S2 S -0.00475(10) 1.64055(6) 0.04675(5) 0.0348(2) Uani 1 1 d .
S3 S 0.23821(9) 1.03700(6) 0.29386(6) 0.0336(2) Uani 1 1 d .
S4 S 0.80163(10) 1.18314(6) 0.09762(6) 0.0371(2) Uani 1 1 d .
N1 N 0.5018(3) 1.43878(16) 0.19966(15) 0.0237(6) Uani 1 1 d .
N2 N 0.4531(3) 1.30064(16) 0.34225(15) 0.0206(5) Uani 1 1 d .
N3 N 0.1534(3) 1.35550(16) 0.29495(16) 0.0237(6) Uani 1 1 d .
N4 N 0.3515(3) 1.32066(16) 0.17961(14) 0.0200(5) Uani 1 1 d .
N5 N 0.3038(3) 1.48758(17) 0.33429(16) 0.0271(6) Uani 1 1 d .
N6 N 0.1980(3) 1.50518(17) 0.16816(16) 0.0256(6) Uani 1 1 d .
N7 N 0.8026(3) 0.88986(16) 0.35025(15) 0.0245(6) Uani 1 1 d .
N8 N 0.7315(3) 0.75782(17) 0.28963(15) 0.0217(6) Uani 1 1 d .
N9 N 0.6793(3) 0.88444(16) 0.11962(15) 0.0236(6) Uani 1 1 d .
N10 N 0.9275(3) 0.84948(16) 0.20868(15) 0.0224(6) Uani 1 1 d .
N11 N 0.5155(3) 0.93115(18) 0.26851(16) 0.0269(6) Uani 1 1 d .
N12 N 0.7265(3) 1.01951(17) 0.19002(16) 0.0247(6) Uani 1 1 d .
C1 C 0.5908(4) 1.4844(2) 0.2244(2) 0.0312(8) Uani 1 1 d .
H1A H 0.5688 1.5052 0.2745 0.037 Uiso 1 1 calc R
C2 C 0.7126(4) 1.5017(2) 0.1789(2) 0.0371(8) Uani 1 1 d .
H2A H 0.7704 1.5346 0.1973 0.044 Uiso 1 1 calc R
C3 C 0.7481(4) 1.4693(2) 0.1053(2) 0.0353(8) Uani 1 1 d .
H3A H 0.8307 1.4794 0.0739 0.042 Uiso 1 1 calc R
C4 C 0.6590(4) 1.4220(2) 0.0795(2) 0.0302(8) Uani 1 1 d .
H4A H 0.6812 1.3992 0.0305 0.036 Uiso 1 1 calc R
C5 C 0.5367(3) 1.40836(19) 0.12668(18) 0.0234(7) Uani 1 1 d .
C6 C 0.4280(4) 1.3625(2) 0.10022(19) 0.0269(7) Uani 1 1 d .
H6A H 0.3568 1.4078 0.0575 0.032 Uiso 1 1 calc R
H6B H 0.4784 1.3146 0.0731 0.032 Uiso 1 1 calc R
C7 C 0.5029(4) 1.2984(2) 0.42253(18) 0.0262(7) Uani 1 1 d .
H7A H 0.4772 1.3524 0.4409 0.031 Uiso 1 1 calc R
C8 C 0.5886(4) 1.2213(2) 0.4775(2) 0.0306(8) Uani 1 1 d .
H8A H 0.6195 1.2228 0.5324 0.037 Uiso 1 1 calc R
C9 C 0.6293(4) 1.1408(2) 0.4512(2) 0.0314(8) Uani 1 1 d .
H9A H 0.6872 1.0871 0.4882 0.038 Uiso 1 1 calc R
C10 C 0.5826(4) 1.1413(2) 0.3690(2) 0.0283(7) Uani 1 1 d .
H10A H 0.6093 1.0881 0.3495 0.034 Uiso 1 1 calc R
C11 C 0.4954(3) 1.22238(19) 0.31577(18) 0.0195(6) Uani 1 1 d .
C12 C 0.4400(4) 1.2267(2) 0.22710(18) 0.0242(7) Uani 1 1 d .
H12A H 0.3802 1.1824 0.2336 0.029 Uiso 1 1 calc R
H12B H 0.5228 1.2087 0.1918 0.029 Uiso 1 1 calc R
C13 C 0.0730(4) 1.3599(2) 0.3669(2) 0.0313(8) Uani 1 1 d .
H13A H 0.1023 1.3864 0.4076 0.038 Uiso 1 1 calc R
C14 C -0.0512(4) 1.3265(2) 0.3821(3) 0.0404(10) Uani 1 1 d .
H14A H -0.1047 1.3310 0.4321 0.048 Uiso 1 1 calc R
C15 C -0.0955(4) 1.2865(2) 0.3232(3) 0.0426(10) Uani 1 1 d .
H15A H -0.1803 1.2648 0.3321 0.051 Uiso 1 1 calc R
C16 C -0.0122(4) 1.2791(2) 0.2503(2) 0.0360(8) Uani 1 1 d .
H16A H -0.0382 1.2506 0.2103 0.043 Uiso 1 1 calc R
C17 C 0.1110(3) 1.3150(2) 0.2381(2) 0.0263(7) Uani 1 1 d .
C18 C 0.2018(3) 1.3158(2) 0.15774(19) 0.0253(7) Uani 1 1 d .
H18A H 0.2068 1.2600 0.1395 0.030 Uiso 1 1 calc R
H18B H 0.1576 1.3689 0.1096 0.030 Uiso 1 1 calc R
C19 C 0.2885(3) 1.5444(2) 0.37114(19) 0.0249(7) Uani 1 1 d .
C20 C 0.1134(3) 1.5612(2) 0.11815(19) 0.0227(7) Uani 1 1 d .
C21 C 0.7327(4) 0.8909(2) 0.42616(19) 0.0305(8) Uani 1 1 d .
H21A H 0.6337 0.8910 0.4283 0.037 Uiso 1 1 calc R
C22 C 0.8042(5) 0.8917(2) 0.5010(2) 0.0410(10) Uani 1 1 d .
H22A H 0.7543 0.8918 0.5529 0.049 Uiso 1 1 calc R
C23 C 0.9488(5) 0.8925(2) 0.4976(2) 0.0460(11) Uani 1 1 d .
H23A H 0.9973 0.8961 0.5464 0.055 Uiso 1 1 calc R
C24 C 1.0232(4) 0.8879(2) 0.4208(2) 0.0376(9) Uani 1 1 d .
H24A H 1.1228 0.8859 0.4183 0.045 Uiso 1 1 calc R
C25 C 0.9467(4) 0.8863(2) 0.3477(2) 0.0272(7) Uani 1 1 d .
C26 C 1.0143(4) 0.8873(2) 0.2602(2) 0.0300(7) Uani 1 1 d .
H26A H 1.0158 0.9503 0.2283 0.036 Uiso 1 1 calc R
H26B H 1.1145 0.8501 0.2687 0.036 Uiso 1 1 calc R
C27 C 0.6276(4) 0.7196(2) 0.3342(2) 0.0284(7) Uani 1 1 d .
H27A H 0.5337 0.7570 0.3341 0.034 Uiso 1 1 calc R
C28 C 0.6544(4) 0.6274(2) 0.3800(2) 0.0339(8) Uani 1 1 d .
H28A H 0.5804 0.6032 0.4109 0.041 Uiso 1 1 calc R
C29 C 0.7926(4) 0.5717(2) 0.3792(2) 0.0388(9) Uani 1 1 d .
H29A H 0.8138 0.5094 0.4105 0.047 Uiso 1 1 calc R
C30 C 0.8990(4) 0.6089(2) 0.3318(2) 0.0345(8) Uani 1 1 d .
H30A H 0.9926 0.5719 0.3298 0.041 Uiso 1 1 calc R
C31 C 0.8654(3) 0.7020(2) 0.28703(19) 0.0246(7) Uani 1 1 d .
C32 C 0.9729(4) 0.7460(2) 0.2317(2) 0.0285(7) Uani 1 1 d .
H32A H 0.9845 0.7264 0.1778 0.034 Uiso 1 1 calc R
H32B H 1.0673 0.7248 0.2631 0.034 Uiso 1 1 calc R
C33 C 0.5538(4) 0.8806(2) 0.0859(2) 0.0296(8) Uani 1 1 d .
H33A H 0.4747 0.8762 0.1225 0.036 Uiso 1 1 calc R
C34 C 0.5372(5) 0.8831(2) -0.0012(2) 0.0408(9) Uani 1 1 d .
H34A H 0.4480 0.8813 -0.0234 0.049 Uiso 1 1 calc R
C35 C 0.6546(5) 0.8883(2) -0.0546(2) 0.0407(10) Uani 1 1 d .
H35A H 0.6449 0.8916 -0.1140 0.049 Uiso 1 1 calc R
C36 C 0.7864(4) 0.8887(2) -0.0205(2) 0.0357(9) Uani 1 1 d .
H36A H 0.8673 0.8906 -0.0560 0.043 Uiso 1 1 calc R
C37 C 0.7972(4) 0.8862(2) 0.06773(19) 0.0254(7) Uani 1 1 d .
C38 C 0.9335(4) 0.8888(2) 0.11072(19) 0.0299(8) Uani 1 1 d .
H38A H 0.9427 0.9522 0.0977 0.036 Uiso 1 1 calc R
H38B H 1.0181 0.8528 0.0882 0.036 Uiso 1 1 calc R
C39 C 0.3999(4) 0.9741(2) 0.27959(18) 0.0230(7) Uani 1 1 d .
C40 C 0.7564(3) 1.0875(2) 0.1530(2) 0.0239(7) Uani 1 1 d .
C41 C 0.6241(6) 1.3022(3) -0.1496(4) 0.0772(16) Uani 1 1 d .
O1 O 0.7215(4) 1.2117(3) -0.1178(2) 0.0842(11) Uani 1 1 d .
H1D H 0.7435 1.2023 -0.0636 0.101 Uiso 1 1 d R

loop_
_atom_site_aniso_label
_atom_site_aniso_U_11
_atom_site_aniso_U_22
_atom_site_aniso_U_33
_atom_site_aniso_U_23
_atom_site_aniso_U_13
_atom_site_aniso_U_12
Fe1 0.0227(2) 0.0180(2) 0.0204(2) -0.00726(17) 0.00168(18) -0.00325(18)
Fe2 0.0207(2) 0.0206(2) 0.0183(2) -0.00660(17) -0.00042(17) -0.00330(18)
S1 0.0457(6) 0.0354(5) 0.0396(5) -0.0245(4) 0.0104(4) -0.0136(4)
S2 0.0362(5) 0.0296(4) 0.0328(4) -0.0058(4) -0.0070(4) 0.0012(4)
S3 0.0255(4) 0.0360(5) 0.0446(5) -0.0208(4) 0.0125(4) -0.0079(4)
S4 0.0356(5) 0.0261(4) 0.0478(5) -0.0039(4) 0.0000(4) -0.0110(4)
N1 0.0260(14) 0.0207(13) 0.0236(13) -0.0055(11) 0.0022(11) -0.0050(11)
N2 0.0232(14) 0.0209(13) 0.0201(12) -0.0086(10) 0.0047(10) -0.0069(11)
N3 0.0230(14) 0.0158(12) 0.0283(13) -0.0046(11) 0.0020(11) 0.0011(11)
N4 0.0248(14) 0.0168(12) 0.0177(12) -0.0045(10) 0.0012(10) -0.0043(10)
N5 0.0284(15) 0.0233(14) 0.0287(14) -0.0091(12) 0.0031(12) -0.0027(12)
N6 0.0285(15) 0.0204(13) 0.0275(13) -0.0077(11) 0.0034(12) -0.0043(12)
N7 0.0341(16) 0.0188(13) 0.0195(12) -0.0048(10) -0.0027(11) -0.0043(11)
N8 0.0227(14) 0.0257(13) 0.0202(12) -0.0099(11) 0.0034(11) -0.0084(11)
N9 0.0284(15) 0.0194(13) 0.0232(13) -0.0067(11) -0.0012(11) -0.0051(11)
N10 0.0237(14) 0.0220(13) 0.0230(13) -0.0077(11) 0.0020(11) -0.0068(11)
N11 0.0250(15) 0.0270(14) 0.0257(13) -0.0058(11) -0.0003(11) -0.0020(12)
N12 0.0287(15) 0.0225(14) 0.0222(13) -0.0067(11) -0.0006(11) -0.0043(12)
C1 0.0323(19) 0.0303(18) 0.0351(18) -0.0118(15) 0.0004(15) -0.0115(15)
C2 0.035(2) 0.0347(19) 0.043(2) -0.0078(17) -0.0011(17) -0.0158(16)
C3 0.032(2) 0.0299(18) 0.0382(19) 0.0014(16) 0.0086(16) -0.0089(15)
C4 0.037(2) 0.0237(16) 0.0272(16) -0.0050(14) 0.0100(15) -0.0050(15)
C5 0.0288(17) 0.0157(14) 0.0216(15) -0.0024(12) 0.0026(13) -0.0008(13)
C6 0.0376(19) 0.0261(17) 0.0181(14) -0.0073(13) 0.0064(14) -0.0090(14)
C7 0.0309(18) 0.0282(17) 0.0217(15) -0.0128(13) 0.0004(13) -0.0047(14)
C8 0.0328(19) 0.0349(18) 0.0232(16) -0.0078(14) -0.0034(14) -0.0063(15)
C9 0.0293(19) 0.0280(17) 0.0314(17) -0.0038(14) -0.0106(14) 0.0002(15)
C10 0.0313(19) 0.0234(16) 0.0301(17) -0.0096(14) -0.0014(14) -0.0039(14)
C11 0.0196(15) 0.0183(14) 0.0214(14) -0.0069(12) 0.0054(12) -0.0053(12)
C12 0.0336(18) 0.0198(15) 0.0206(15) -0.0088(12) 0.0015(13) -0.0051(13)
C13 0.039(2) 0.0199(16) 0.0313(17) -0.0061(14) 0.0136(16) -0.0028(14)
C14 0.037(2) 0.0244(18) 0.052(2) -0.0038(17) 0.0219(18) -0.0038(16)
C15 0.0242(19) 0.0320(19) 0.065(3) -0.0048(19) 0.0100(18) -0.0056(16)
C16 0.0281(19) 0.0267(18) 0.053(2) -0.0104(16) 0.0016(17) -0.0067(15)
C17 0.0215(17) 0.0201(15) 0.0340(17) -0.0059(14) -0.0018(14) -0.0001(13)
C18 0.0248(17) 0.0231(16) 0.0291(16) -0.0107(13) -0.0045(13) -0.0027(13)
C19 0.0239(17) 0.0239(16) 0.0261(16) -0.0063(14) 0.0038(13) -0.0052(13)
C20 0.0263(17) 0.0207(15) 0.0248(15) -0.0120(13) 0.0083(14) -0.0073(14)
C21 0.043(2) 0.0194(16) 0.0269(16) -0.0061(13) 0.0023(15) -0.0045(15)
C22 0.075(3) 0.0283(19) 0.0217(17) -0.0061(14) -0.0031(18) -0.0161(19)
C23 0.082(3) 0.0307(19) 0.0270(19) -0.0033(15) -0.023(2) -0.018(2)
C24 0.049(2) 0.0298(18) 0.0348(19) -0.0014(15) -0.0184(17) -0.0161(17)
C25 0.0296(18) 0.0217(16) 0.0295(16) -0.0041(13) -0.0105(14) -0.0060(14)
C26 0.0218(17) 0.0324(18) 0.0369(18) -0.0088(15) -0.0034(14) -0.0088(14)
C27 0.0267(18) 0.0304(17) 0.0307(17) -0.0132(14) 0.0053(14) -0.0069(14)
C28 0.040(2) 0.0309(18) 0.0346(18) -0.0097(15) 0.0109(16) -0.0156(16)
C29 0.045(2) 0.0218(17) 0.048(2) -0.0064(16) 0.0037(18) -0.0091(16)
C30 0.0305(19) 0.0219(17) 0.051(2) -0.0111(16) 0.0026(16) -0.0042(15)
C31 0.0243(17) 0.0239(16) 0.0263(16) -0.0103(13) -0.0010(13) -0.0032(13)
C32 0.0227(17) 0.0267(17) 0.0353(17) -0.0116(14) 0.0027(14) -0.0009(14)
C33 0.0327(19) 0.0263(17) 0.0312(17) -0.0102(14) -0.0068(15) -0.0060(15)
C34 0.054(3) 0.037(2) 0.0342(19) -0.0157(16) -0.0159(18) -0.0065(18)
C35 0.067(3) 0.0293(19) 0.0217(17) -0.0114(15) -0.0126(18) 0.0032(18)
C36 0.059(3) 0.0289(18) 0.0192(16) -0.0086(14) 0.0077(16) -0.0087(17)
C37 0.0331(19) 0.0190(15) 0.0220(15) -0.0062(13) 0.0013(14) -0.0019(14)
C38 0.0311(19) 0.0323(18) 0.0277(16) -0.0106(14) 0.0109(14) -0.0088(15)
C39 0.0313(19) 0.0212(15) 0.0194(15) -0.0076(12) 0.0023(13) -0.0095(14)
C40 0.0185(16) 0.0259(17) 0.0266(16) -0.0124(14) -0.0048(13) 0.0027(13)
C41 0.071(4) 0.042(3) 0.103(4) 0.004(3) -0.018(3) -0.009(2)
O1 0.053(2) 0.103(3) 0.092(2) -0.025(2) 0.0016(19) -0.012(2)

loop_
_atom_type_symbol
_atom_type_description
_atom_type_scat_dispersion_real
_atom_type_scat_dispersion_imag
_atom_type_scat_source
C C 0.0033 0.0016 'International Tables Vol C Tables 4.2.6.8 and 6.1.1.4'
H H 0.0000 0.0000 'International Tables Vol C Tables 4.2.6.8 and 6.1.1.4'
N N 0.0061 0.0033 'International Tables Vol C Tables 4.2.6.8 and 6.1.1.4'
O O 0.0106 0.0060 'International Tables Vol C Tables 4.2.6.8 and 6.1.1.4'
S S 0.1246 0.1234 'International Tables Vol C Tables 4.2.6.8 and 6.1.1.4'
Fe Fe 0.3463 0.8444 'International Tables Vol C Tables 4.2.6.8 and 6.1.1.4'

loop_
_geom_angle_atom_site_label_1
_geom_angle_atom_site_label_2
_geom_angle_atom_site_label_3
_geom_angle
N5 Fe1 N6 89.61(10)
N5 Fe1 N2 94.02(10)
N6 Fe1 N2 176.30(11)
N5 Fe1 N1 95.78(11)
N6 Fe1 N1 91.09(10)
N2 Fe1 N1 89.29(10)
N5 Fe1 N3 97.62(11)
N6 Fe1 N3 87.80(11)
N2 Fe1 N3 90.98(10)
N1 Fe1 N3 166.55(10)
N5 Fe1 N4 179.19(11)
N6 Fe1 N4 91.16(10)
N2 Fe1 N4 85.22(9)
N1 Fe1 N4 83.93(10)
N3 Fe1 N4 82.68(10)
N7 Fe2 N11 95.54(11)
N7 Fe2 N8 87.66(10)
N11 Fe2 N8 95.42(11)
N7 Fe2 N9 167.62(11)
N11 Fe2 N9 96.71(11)
N8 Fe2 N9 92.91(10)
N7 Fe2 N12 89.61(10)
N11 Fe2 N12 89.38(11)
N8 Fe2 N12 174.68(11)
N9 Fe2 N12 88.79(10)
N7 Fe2 N10 84.16(11)
N11 Fe2 N10 178.99(11)
N8 Fe2 N10 85.54(10)
N9 Fe2 N10 83.56(10)
N12 Fe2 N10 89.65(10)
C1 N1 C5 117.5(3)
C1 N1 Fe1 128.7(2)
C5 N1 Fe1 113.8(2)
C11 N2 C7 117.4(2)
C11 N2 Fe1 115.00(19)
C7 N2 Fe1 127.6(2)
C17 N3 C13 118.0(3)
C17 N3 Fe1 113.5(2)
C13 N3 Fe1 128.5(2)
C18 N4 C6 112.5(2)
C18 N4 C12 110.2(2)
C6 N4 C12 110.8(2)
C18 N4 Fe1 106.36(17)
C6 N4 Fe1 106.66(18)
C12 N4 Fe1 110.12(17)
C19 N5 Fe1 172.1(2)
C20 N6 Fe1 174.8(3)
C25 N7 C21 119.4(3)
C25 N7 Fe2 113.5(2)
C21 N7 Fe2 127.1(2)
C27 N8 C31 118.0(3)
C27 N8 Fe2 127.0(2)
C31 N8 Fe2 114.5(2)
C33 N9 C37 119.1(3)
C33 N9 Fe2 127.9(2)
C37 N9 Fe2 113.0(2)
C26 N10 C32 111.7(2)
C26 N10 C38 113.1(2)
C32 N10 C38 109.8(2)
C26 N10 Fe2 106.41(18)
C32 N10 Fe2 109.46(19)
C38 N10 Fe2 106.06(18)
C39 N11 Fe2 165.7(3)
C40 N12 Fe2 165.6(2)
N1 C1 C2 123.0(3)
C1 C2 C3 119.0(3)
C4 C3 C2 118.8(3)
C3 C4 C5 119.6(3)
N1 C5 C4 122.1(3)
N1 C5 C6 114.5(3)
C4 C5 C6 123.3(3)
N4 C6 C5 109.7(2)
N2 C7 C8 123.2(3)
C7 C8 C9 119.4(3)
C8 C9 C10 118.8(3)
C9 C10 C11 119.1(3)
N2 C11 C10 122.1(3)
N2 C11 C12 116.4(2)
C10 C11 C12 121.4(3)
C11 C12 N4 113.1(2)
N3 C13 C14 122.2(3)
C15 C14 C13 119.7(3)
C14 C15 C16 118.9(4)
C15 C16 C17 118.7(4)
N3 C17 C16 122.5(3)
N3 C17 C18 115.1(3)
C16 C17 C18 122.3(3)
N4 C18 C17 108.6(2)
N5 C19 S1 179.2(3)
N6 C20 S2 179.4(3)
N7 C21 C22 121.7(4)
C23 C22 C21 119.1(3)
C22 C23 C24 119.6(3)
C23 C24 C25 118.9(4)
N7 C25 C24 121.1(3)
N7 C25 C26 115.6(3)
C24 C25 C26 123.2(3)
N10 C26 C25 109.3(3)
N8 C27 C28 122.7(3)
C29 C28 C27 118.7(3)
C30 C29 C28 119.4(3)
C29 C30 C31 119.2(3)
N8 C31 C30 121.9(3)
N8 C31 C32 116.0(3)
C30 C31 C32 122.1(3)
C31 C32 N10 112.6(2)
N9 C33 C34 122.2(3)
C35 C34 C33 118.7(4)
C34 C35 C36 120.1(3)
C35 C36 C37 118.9(3)
N9 C37 C36 120.9(3)
N9 C37 C38 115.7(3)
C36 C37 C38 123.3(3)
C37 C38 N10 109.1(2)
N11 C39 S3 178.6(3)
N12 C40 S4 178.3(3)

loop_
_geom_bond_atom_site_label_1
_geom_bond_atom_site_label_2
_geom_bond_distance
Fe1 N5 1.949(3)
Fe1 N6 1.959(3)
Fe1 N2 1.960(2)
Fe1 N1 1.969(3)
Fe1 N3 1.973(3)
Fe1 N4 1.997(2)
Fe2 N7 1.947(2)
Fe2 N11 1.949(3)
Fe2 N8 1.952(2)
Fe2 N9 1.958(2)
Fe2 N12 1.963(3)
Fe2 N10 1.990(3)
S1 C19 1.642(3)
S2 C20 1.637(3)
S3 C39 1.638(3)
S4 C40 1.646(3)
N1 C1 1.345(4)
N1 C5 1.358(4)
N2 C11 1.350(4)
N2 C7 1.353(4)
N3 C17 1.344(4)
N3 C13 1.349(4)
N4 C18 1.486(4)
N4 C6 1.492(4)
N4 C12 1.493(3)
N5 C19 1.157(4)
N6 C20 1.159(4)
N7 C25 1.343(4)
N7 C21 1.347(4)
N8 C27 1.344(4)
N8 C31 1.349(4)
N9 C33 1.332(4)
N9 C37 1.357(4)
N10 C26 1.484(4)
N10 C32 1.495(4)
N10 C38 1.503(4)
N11 C39 1.163(4)
N12 C40 1.151(4)
C1 C2 1.374(5)
C2 C3 1.383(5)
C3 C4 1.374(5)
C4 C5 1.377(4)
C5 C6 1.506(5)
C7 C8 1.357(4)
C8 C9 1.380(4)
C9 C10 1.380(4)
C10 C11 1.388(4)
C11 C12 1.487(4)
C13 C14 1.377(5)
C14 C15 1.371(5)
C15 C16 1.383(5)
C16 C17 1.389(5)
C17 C18 1.501(4)
C21 C22 1.382(5)
C22 C23 1.362(6)
C23 C24 1.387(5)
C24 C25 1.388(4)
C25 C26 1.497(4)
C27 C28 1.378(4)
C28 C29 1.376(5)
C29 C30 1.374(5)
C30 C31 1.383(4)
C31 C32 1.483(4)
C33 C34 1.376(4)
C34 C35 1.370(5)
C35 C36 1.370(5)
C36 C37 1.388(4)
C37 C38 1.486(5)
C41 O1 1.441(5)
